data_4519140
loop_
_publ_author_name
'Lv, Mingjun'
'Li, Xiaoxun'

_publ_section_title
;
 Ni(II)-Catalyzed Asymmetric Nitration of Oxindoles: Construction of
 Cipargamin Analogues
;
_journal_name_full 'ACS Catalysis'
_journal_page_first 14829
_journal_page_last 14835
_journal_paper_doi 10.1021/acscatal.1c04460
_journal_year 2021
_chemical_absolute_configuration syn
_chemical_formula_moiety 'C19 H15 Cl2 N3 O, C3 H8 O'
_chemical_formula_sum 'C22 H23 Cl2 N3 O2'
_chemical_formula_weight 432.33
_space_group_crystal_system monoclinic
_space_group_IT_number 4
_space_group_name_Hall 'P 2yb'
_space_group_name_H-M_alt 'P 1 21 1'
_atom_sites_solution_hydrogens geom
_audit_creation_date 2021-01-26
_audit_creation_method
;
Olex2 1.2
(compiled 2018.05.29 svn.r3508 for OlexSys, GUI svn.r5506)
;
_cell_angle_alpha 90
_cell_angle_beta 104.962(3)
_cell_angle_gamma 90
_cell_formula_units_Z 2
_cell_length_a 9.7747(3)
_cell_length_b 7.5306(3)
_cell_length_c 14.5872(4)
_cell_measurement_reflns_used 4463
_cell_measurement_temperature 293(2)
_cell_measurement_theta_max 74.2330
_cell_measurement_theta_min 3.1140
_cell_volume 1037.35(6)
_computing_cell_refinement 'CrysAlisPro 1.171.40.84a (Rigaku OD, 2020)'
_computing_data_collection 'CrysAlisPro 1.171.40.84a (Rigaku OD, 2020)'
_computing_data_reduction 'CrysAlisPro 1.171.40.84a (Rigaku OD, 2020)'
_computing_molecular_graphics 'Olex2 (Dolomanov et al., 2009)'
_computing_publication_material 'Olex2 (Dolomanov et al., 2009)'
_computing_structure_refinement 'ShelXL (Sheldrick, 2015)'
_computing_structure_solution 'SHELXT 2018/2 (Sheldrick, 2018)'
_diffrn_ambient_temperature 293(2)
_diffrn_detector 'Hybrid Pixel Array Detector'
_diffrn_detector_area_resol_mean 10.0000
_diffrn_detector_type HyPix
_diffrn_measured_fraction_theta_full 0.986
_diffrn_measured_fraction_theta_max 0.999
_diffrn_measurement_details
;
List of Runs (angles in degrees, time in seconds):

  # Type    Start    End  Width  t~exp~   \w     \q     \k     \f   Frames
--------------------------------------------------------------------------
  1  \w     97.00 149.00   1.00    0.31    --  106.49  77.00 -90.00   52
  2  \w    153.00 178.00   1.00    0.31    --  106.49  77.00 -90.00   25
  3  \w     95.00 176.00   1.00    0.31    --  106.49  26.00-121.00   81
  4  \w     56.00  89.00   1.00    0.10    --   48.32  26.00-121.00   33
  5  \w    -25.00  24.00   1.00    0.10    --   48.32 -19.00 -60.00   49
  6  \w     37.00  68.00   1.00    0.31    --  106.49 -77.00-180.00   31
  7  \w     72.00 102.00   1.00    0.31    --  106.49 -77.00-180.00   30
  8  \w     40.00  66.00   1.00    0.31    --  106.49 -57.00 -60.00   26
  9  \w     -5.00  24.00   1.00    0.10    --   48.32 -26.00  75.00   29
 10  \w     34.00  63.00   1.00    0.31    --  106.49 -57.00 150.00   29
 11  \w    129.00 165.00   1.00    0.31    --  106.49 125.00  60.00   36
 12  \w     95.00 127.00   1.00    0.31    --  106.49 125.00  60.00   32
 13  \w     95.00 177.00   1.00    0.31    --  106.49 125.00 -90.00   82
 14  \w     37.00  63.00   1.00    0.31    --  106.49-125.00 -60.00   26
 15  \w     65.00 111.00   1.00    0.31    --  106.49-125.00 -60.00   46
 16  \w    -31.00  26.00   1.00    0.10    --  -48.32  26.00-121.00   57
 17  \w    -65.00 -14.00   1.00    0.31    --  -86.25  57.00 -60.00   51
 18  \w    -66.00 -14.00   1.00    0.31    --  -86.25  57.00  30.00   52
 19  \w    -38.00 -13.00   1.00    0.31    --  -86.25  38.00  60.00   25
 20  \w   -120.00 -37.00   1.00    0.10    --  -48.32 -26.00  75.00   83
 21  \w    -65.00 -26.00   1.00    0.10    --  -48.32 -77.00   0.00   39
 22  \w    -62.00 -28.00   1.00    0.10    --  -48.32 -77.00 -60.00   34
 23  \w   -106.00 -80.00   1.00    0.10    --  -48.32 -77.00   0.00   26
 24  \w   -152.00-127.00   1.00    0.31    --  -86.25 -80.00 -12.87   25
 25  \w   -159.00-120.00   1.00    0.31    --  -86.25 -77.00 -60.00   39
 26  \w   -118.00 -62.00   1.00    0.31    --  -86.25 -80.00 -12.87   56
 27  \w    -88.00 -63.00   1.00    0.31    --  -86.25 -77.00  30.00   25
 28  \w   -130.00 -62.00   1.00    0.31    --  -86.25 -80.00  17.72   68
 29  \w   -148.00-110.00   1.00    0.31    --  -86.25 -77.00  30.00   38
 30  \w   -122.00 -63.00   1.00    0.31    --  -86.25 -77.00   0.00   59
 31  \w   -107.00 -63.00   1.00    0.31    --  -86.25 -77.00 -60.00   44
 32  \w   -107.00 -64.00   1.00    0.31    --  -86.25 -76.00 -39.19   43
 33  \w   -148.00-122.00   1.00    0.31    --  -86.25 -76.00 -39.19   26
 34  \w   -151.00 -67.00   1.00    0.31    --  -86.25 -74.00  47.36   84
 35  \w   -131.00-106.00   1.00    0.31    --  -86.25 -26.00  75.00   25
;
_diffrn_measurement_device 'four-circle diffractometer'
_diffrn_measurement_device_type 'XtaLAB Synergy, Dualflex, HyPix'
_diffrn_measurement_method '\w scans'
_diffrn_measurement_specimen_support 'Mitegen 50um'
_diffrn_orient_matrix_type 'CrysAlisPro convention (1999,Acta A55,543-557)'
_diffrn_orient_matrix_UB_11 0.1098427000
_diffrn_orient_matrix_UB_12 0.0637906000
_diffrn_orient_matrix_UB_13 0.0897962000
_diffrn_orient_matrix_UB_21 0.1189726000
_diffrn_orient_matrix_UB_22 -0.0261891000
_diffrn_orient_matrix_UB_23 -0.0504319000
_diffrn_orient_matrix_UB_31 -0.0202497000
_diffrn_orient_matrix_UB_32 0.1925398000
_diffrn_orient_matrix_UB_33 -0.0366470000
_diffrn_radiation_collimation 0.3
_diffrn_radiation_monochromator mirror
_diffrn_radiation_probe x-ray
_diffrn_radiation_type CuK\a
_diffrn_radiation_wavelength 1.54184
_diffrn_reflns_av_R_equivalents 0.0596
_diffrn_reflns_av_unetI/netI 0.0580
_diffrn_reflns_Laue_measured_fraction_full 0.986
_diffrn_reflns_Laue_measured_fraction_max 0.999
_diffrn_reflns_limit_h_max 11
_diffrn_reflns_limit_h_min -11
_diffrn_reflns_limit_k_max 8
_diffrn_reflns_limit_k_min -8
_diffrn_reflns_limit_l_max 17
_diffrn_reflns_limit_l_min -17
_diffrn_reflns_number 10652
_diffrn_reflns_point_group_measured_fraction_full 0.968
_diffrn_reflns_point_group_measured_fraction_max 0.982
_diffrn_reflns_theta_full 67.684
_diffrn_reflns_theta_max 67.080
_diffrn_reflns_theta_min 3.136
_diffrn_source 'micro-focus sealed X-ray tube'
_diffrn_source_current 24.0
_diffrn_source_power 1.2
_diffrn_source_target Mo
_diffrn_source_type 'PhotonJet (Cu) X-ray Source'
_diffrn_source_voltage 50.0
_exptl_absorpt_coefficient_mu 3.008
_exptl_absorpt_correction_T_max 1.00000
_exptl_absorpt_correction_T_min 0.50893
_exptl_absorpt_correction_type multi-scan
_exptl_absorpt_process_details
;
CrysAlisPro 1.171.40.84a (Rigaku Oxford Diffraction, 2020)
Empirical absorption correction using spherical harmonics,
implemented in SCALE3 ABSPACK scaling algorithm.
;
_exptl_crystal_colour 'clear light colourless'
_exptl_crystal_colour_lustre clear
_exptl_crystal_colour_modifier light
_exptl_crystal_colour_primary colourless
_exptl_crystal_density_diffrn 1.384
_exptl_crystal_description block
_exptl_crystal_F_000 452
_exptl_crystal_size_max 0.06
_exptl_crystal_size_mid 0.06
_exptl_crystal_size_min 0.05
_refine_diff_density_max 0.252
_refine_diff_density_min -0.298
_refine_diff_density_rms 0.043
_refine_ls_abs_structure_details
;
 Flack x determined using 1284 quotients [(I+)-(I-)]/[(I+)+(I-)]
 (Parsons and Flack (2004), Acta Cryst. A60, s61).
;
_refine_ls_abs_structure_Flack -0.017(14)
_refine_ls_extinction_method none
_refine_ls_goodness_of_fit_ref 1.084
_refine_ls_hydrogen_treatment constr
_refine_ls_matrix_type full
_refine_ls_number_parameters 274
_refine_ls_number_reflns 3632
_refine_ls_number_restraints 1
_refine_ls_restrained_S_all 1.084
_refine_ls_R_factor_all 0.0492
_refine_ls_R_factor_gt 0.0426
_refine_ls_shift/su_max 0.000
_refine_ls_shift/su_mean 0.000
_refine_ls_structure_factor_coef Fsqd
_refine_ls_weighting_details 'w=1/[\s^2^(Fo^2^)+(0.0640P)^2^+0.0230P] where P=(Fo^2^+2Fc^2^)/3'
_refine_ls_weighting_scheme calc
_refine_ls_wR_factor_gt 0.1110
_refine_ls_wR_factor_ref 0.1158
_reflns_Friedel_coverage 0.814
_reflns_Friedel_fraction_full 0.948
_reflns_Friedel_fraction_max 0.962
_reflns_number_gt 3214
_reflns_number_total 3632
_reflns_threshold_expression 'I > 2\s(I)'
_cod_data_source_file cs1c04460_si_003.cif
_cod_data_source_block 210126c
_cod_database_code 4519140
_shelxl_version_number 2013-4
_chemical_oxdiff_formula ClC
_shelx_space_group_comment
;
The symmetry employed for this shelxl refinement is uniquely defined
by the following loop, which should always be used as a source of
symmetry information in preference to the above space-group names.
They are only intended as comments.
;
_shelx_estimated_absorpt_t_max 0.864
_shelx_estimated_absorpt_t_min 0.840
_diffrn_oxdiff_digest_frames
;
01e8fa6637855b6523f2b725722352502301506717f
;
_reflns_odcompleteness_completeness 99.90
_reflns_odcompleteness_iscentric 1
_reflns_odcompleteness_theta 66.97
_olex2_refinement_description
;
1. Fixed Uiso
 At 1.2 times of:
  All C(H) groups, All C(H,H) groups, All N(H) groups
 At 1.5 times of:
  All C(H,H,H) groups, All C(H,H,H,H,H,H) groups, All O(H,H) groups
2. Others
 Fixed Sof: H0A(0.6) H0AA(0.4) C1(0.6) H1A(0.6) C1A(0.4) H1AA(0.4) H2AA(0.6)
 H2AB(0.6) H2AC(0.6) H2BD(0.4) H2BE(0.4) H2BF(0.4) H3AA(0.6) H3AB(0.6)
 H3AC(0.6) H3BD(0.4) H3BE(0.4) H3BF(0.4)
3.a Ternary CH refined with riding coordinates:
 C15(H15), C1(H1A), C1A(H1AA)
3.b Secondary CH2 refined with riding coordinates:
 C12(H12A,H12B)
3.c Aromatic/amide H refined with riding coordinates:
 N1(H1), N2(H2), N3(H3), C4(H4), C6(H6), C9(H9), C19(H19), C20(H20), C22(H22)
3.d Tetrahedral OH refined with riding coordinates:
 O0A(H0A), O0A(H0AA)
3.e Idealised Me refined as rotating group:
 C14(H14A,H14B,H14C), C2(H2AA,H2AB,H2AC), C2(H2BD,H2BE,H2BF), C3(H3AA,H3AB,
 H3AC), C3(H3BD,H3BE,H3BF)
;
_olex2_submission_special_instructions 'No special instructions were received'
_oxdiff_exptl_absorpt_empirical_details
;
Empirical correction (ABSPACK) includes:
- Absorption correction using spherical harmonics
- Frame scaling
;
_oxdiff_exptl_absorpt_empirical_full_max 3.037
_oxdiff_exptl_absorpt_empirical_full_min 0.446

loop_
_space_group_symop_operation_xyz
'x, y, z'
'-x, y+1/2, -z'

loop_
_atom_site_label
_atom_site_type_symbol
_atom_site_fract_x
_atom_site_fract_y
_atom_site_fract_z
_atom_site_U_iso_or_equiv
_atom_site_adp_type
_atom_site_occupancy
_atom_site_site_symmetry_order
_atom_site_calc_flag
_atom_site_refinement_flags_posn
_atom_site_refinement_flags_adp
_atom_site_refinement_flags_occupancy
_atom_site_disorder_assembly
_atom_site_disorder_group
Cl1 Cl 0.30605(16) 0.5090(2) 0.02280(7) 0.0766(4) Uani 1 1 d . . . . .
Cl2 Cl 0.71220(16) 0.5236(2) 0.95785(7) 0.0765(4) Uani 1 1 d . . . . .
O25 O 0.8741(3) 0.2426(4) 0.50200(17) 0.0420(6) Uani 1 1 d . . . . .
N1 N 0.4572(3) 0.3666(5) 0.3835(2) 0.0391(7) Uani 1 1 d . . . . .
H1 H 0.3952 0.2893 0.3893 0.047 Uiso 1 1 calc R . . . .
N2 N 0.7773(3) 0.5995(4) 0.5829(2) 0.0335(7) Uani 1 1 d . . . . .
H2 H 0.7886 0.6824 0.6247 0.040 Uiso 1 1 calc R . . . .
N3 N 0.9473(3) 0.2139(5) 0.6635(2) 0.0444(8) Uani 1 1 d . . . . .
H3 H 1.0169 0.1421 0.6669 0.053 Uiso 1 1 calc R . . . .
C4 C 0.5232(5) 0.6474(6) 0.1562(3) 0.0526(11) Uani 1 1 d . . . . .
H4 H 0.5425 0.7112 0.1064 0.063 Uiso 1 1 calc R . . . .
C5 C 0.4086(5) 0.5328(7) 0.1393(2) 0.0510(10) Uani 1 1 d . . . . .
C6 C 0.3733(4) 0.4364(6) 0.2096(3) 0.0466(9) Uani 1 1 d . . . . .
H6 H 0.2945 0.3624 0.1969 0.056 Uiso 1 1 calc R . . . .
C7 C 0.4613(4) 0.4546(5) 0.3011(2) 0.0374(8) Uani 1 1 d . . . . .
C8 C 0.5803(4) 0.5696(5) 0.3212(2) 0.0351(8) Uani 1 1 d . . . . .
C9 C 0.6090(4) 0.6667(6) 0.2475(3) 0.0450(9) Uani 1 1 d . . . . .
H9 H 0.6856 0.7444 0.2593 0.054 Uiso 1 1 calc R . . . .
C10 C 0.6470(3) 0.5482(5) 0.4212(2) 0.0327(7) Uani 1 1 d . . . . .
C11 C 0.5712(3) 0.4254(5) 0.4552(2) 0.0333(7) Uani 1 1 d . . . . .
C12 C 0.6052(3) 0.3575(5) 0.5548(2) 0.0364(8) Uani 1 1 d . . . . .
H12A H 0.5971 0.2291 0.5546 0.044 Uiso 1 1 calc R . . . .
H12B H 0.5390 0.4061 0.5875 0.044 Uiso 1 1 calc R . . . .
C13 C 0.7567(3) 0.4128(5) 0.6060(2) 0.0320(7) Uani 1 1 d . . . . .
C14 C 0.7847(4) 0.8345(5) 0.4702(3) 0.0385(8) Uani 1 1 d . . . . .
H14A H 0.6995 0.8883 0.4782 0.058 Uiso 1 1 calc GR . . . .
H14B H 0.7947 0.8603 0.4078 0.058 Uiso 1 1 calc GR . . . .
H14C H 0.8647 0.8810 0.5167 0.058 Uiso 1 1 calc GR . . . .
C15 C 0.7771(4) 0.6356(5) 0.4825(2) 0.0323(7) Uani 1 1 d . . . . .
H15 H 0.8612 0.5809 0.4696 0.039 Uiso 1 1 calc R . . . .
C16 C 0.8645(4) 0.2805(5) 0.5810(2) 0.0336(8) Uani 1 1 d . . . . .
C17 C 0.7900(4) 0.3898(5) 0.7126(2) 0.0352(8) Uani 1 1 d . . . . .
C18 C 0.9050(4) 0.2767(6) 0.7424(3) 0.0410(8) Uani 1 1 d . . . . .
C19 C 0.9665(5) 0.2445(7) 0.8371(3) 0.0531(11) Uani 1 1 d . . . . .
H19 H 1.0460 0.1724 0.8561 0.064 Uiso 1 1 calc R . . . .
C20 C 0.9058(5) 0.3234(7) 0.9032(3) 0.0560(11) Uani 1 1 d . . . . .
H20 H 0.9440 0.3033 0.9676 0.067 Uiso 1 1 calc R . . . .
C21 C 0.7892(5) 0.4314(6) 0.8733(3) 0.0508(10) Uani 1 1 d . . . . .
C22 C 0.7281(4) 0.4657(5) 0.7786(3) 0.0424(9) Uani 1 1 d . . . . .
H22 H 0.6482 0.5373 0.7598 0.051 Uiso 1 1 calc R . . . .
O0A O 0.9210(4) 0.3544(5) 0.3275(2) 0.0670(10) Uani 1 1 d . . . . .
H0A H 0.8888 0.3065 0.3678 0.100 Uiso 0.6 1 calc R . P A 1
H0AA H 0.9105 0.3302 0.3800 0.100 Uiso 0.4 1 calc R . P B 2
C1 C 0.8412(8) 0.3029(13) 0.2364(6) 0.0438(18) Uani 0.6 1 d . . P C 1
H1A H 0.7891 0.4081 0.2067 0.053 Uiso 0.6 1 calc R . P C 1
C1A C 0.8658(13) 0.211(2) 0.2622(9) 0.052(3) Uani 0.4 1 d . . P C 2
H1AA H 0.9167 0.1061 0.2930 0.063 Uiso 0.4 1 calc R . P C 2
C2 C 0.9368(6) 0.2523(8) 0.1786(3) 0.0644(13) Uani 1 1 d . . . . .
H2AA H 1.0095 0.3406 0.1847 0.097 Uiso 0.6 1 calc GR . P C 1
H2AB H 0.8844 0.2435 0.1133 0.097 Uiso 0.6 1 calc GR . P C 1
H2AC H 0.9793 0.1396 0.1997 0.097 Uiso 0.6 1 calc GR . P C 1
H2BD H 0.8903 0.3521 0.1427 0.097 Uiso 0.4 1 calc GR . P C 2
H2BE H 0.9280 0.1505 0.1379 0.097 Uiso 0.4 1 calc GR . P C 2
H2BF H 1.0352 0.2793 0.2045 0.097 Uiso 0.4 1 calc GR . P C 2
C3 C 0.7320(8) 0.1633(10) 0.2419(5) 0.090(2) Uani 1 1 d . . . . .
H3AA H 0.7784 0.0515 0.2597 0.135 Uiso 0.6 1 calc GR . P C 1
H3AB H 0.6653 0.1520 0.1810 0.135 Uiso 0.6 1 calc GR . P C 1
H3AC H 0.6832 0.1980 0.2883 0.135 Uiso 0.6 1 calc GR . P C 1
H3BD H 0.7039 0.1457 0.2996 0.135 Uiso 0.4 1 calc GR . P C 2
H3BE H 0.7198 0.0547 0.2062 0.135 Uiso 0.4 1 calc GR . P C 2
H3BF H 0.6746 0.2547 0.2049 0.135 Uiso 0.4 1 calc GR . P C 2

loop_
_atom_site_aniso_label
_atom_site_aniso_U_11
_atom_site_aniso_U_22
_atom_site_aniso_U_33
_atom_site_aniso_U_23
_atom_site_aniso_U_13
_atom_site_aniso_U_12
Cl1 0.1061(10) 0.0710(8) 0.0358(5) 0.0011(6) -0.0123(5) 0.0118(8)
Cl2 0.1157(10) 0.0757(9) 0.0437(5) -0.0065(6) 0.0308(6) 0.0103(8)
O25 0.0465(14) 0.0392(16) 0.0412(14) 0.0003(11) 0.0126(11) 0.0047(12)
N1 0.0344(15) 0.045(2) 0.0342(15) -0.0002(13) 0.0020(11) -0.0094(13)
N2 0.0368(15) 0.0289(16) 0.0328(15) -0.0011(11) 0.0053(12) -0.0013(12)
N3 0.0436(17) 0.045(2) 0.0424(17) 0.0074(14) 0.0075(13) 0.0145(15)
C4 0.071(3) 0.050(3) 0.036(2) 0.0107(18) 0.0122(18) 0.008(2)
C5 0.064(3) 0.046(2) 0.0350(17) 0.0008(19) -0.0018(16) 0.014(2)
C6 0.045(2) 0.048(2) 0.039(2) -0.0014(17) -0.0037(15) 0.0007(17)
C7 0.0381(18) 0.037(2) 0.0336(17) 0.0009(14) 0.0021(13) 0.0031(15)
C8 0.0360(18) 0.035(2) 0.0336(17) 0.0009(14) 0.0082(13) 0.0044(15)
C9 0.052(2) 0.042(2) 0.0414(19) 0.0071(17) 0.0126(16) 0.0045(18)
C10 0.0302(16) 0.033(2) 0.0333(15) 0.0014(14) 0.0063(12) 0.0000(14)
C11 0.0285(16) 0.037(2) 0.0316(16) -0.0013(14) 0.0027(12) -0.0010(14)
C12 0.0329(18) 0.039(2) 0.0352(18) 0.0025(15) 0.0061(13) -0.0055(15)
C13 0.0322(17) 0.0294(18) 0.0314(16) 0.0018(14) 0.0031(13) 0.0008(14)
C14 0.0396(19) 0.033(2) 0.0417(19) 0.0037(15) 0.0078(14) -0.0026(15)
C15 0.0295(17) 0.0304(19) 0.0358(17) 0.0015(14) 0.0065(13) -0.0022(13)
C16 0.0313(17) 0.0316(19) 0.0368(18) 0.0015(14) 0.0065(13) -0.0009(14)
C17 0.0376(18) 0.031(2) 0.0341(17) 0.0027(14) 0.0041(13) -0.0023(15)
C18 0.043(2) 0.039(2) 0.0383(19) 0.0045(16) 0.0047(15) 0.0016(16)
C19 0.056(2) 0.057(3) 0.040(2) 0.0116(19) 0.0008(17) 0.009(2)
C20 0.071(3) 0.056(3) 0.034(2) 0.0076(19) 0.0012(18) -0.003(2)
C21 0.068(3) 0.047(2) 0.038(2) -0.0026(17) 0.0138(17) -0.004(2)
C22 0.046(2) 0.041(2) 0.0396(18) -0.0011(15) 0.0112(15) -0.0018(16)
O0A 0.082(2) 0.076(2) 0.0442(15) -0.0134(16) 0.0196(14) -0.0307(19)
C1 0.046(4) 0.037(5) 0.043(4) 0.005(3) 0.001(3) 0.004(3)
C1A 0.042(6) 0.062(10) 0.047(7) -0.009(6) 0.002(5) 0.002(6)
C2 0.077(3) 0.067(3) 0.049(2) -0.007(2) 0.015(2) 0.005(3)
C3 0.105(5) 0.083(5) 0.082(4) -0.022(3) 0.025(3) -0.039(4)

loop_
_atom_type_symbol
_atom_type_description
_atom_type_scat_dispersion_real
_atom_type_scat_dispersion_imag
_atom_type_scat_source
C C 0.0181 0.0091 'International Tables Vol C Tables 4.2.6.8 and 6.1.1.4'
H H 0.0000 0.0000 'International Tables Vol C Tables 4.2.6.8 and 6.1.1.4'
Cl Cl 0.3639 0.7018 'International Tables Vol C Tables 4.2.6.8 and 6.1.1.4'
N N 0.0311 0.0180 'International Tables Vol C Tables 4.2.6.8 and 6.1.1.4'
O O 0.0492 0.0322 'International Tables Vol C Tables 4.2.6.8 and 6.1.1.4'

loop_
_geom_angle_atom_site_label_1
_geom_angle_atom_site_label_2
_geom_angle_atom_site_label_3
_geom_angle
_geom_angle_site_symmetry_1
_geom_angle_site_symmetry_3
_geom_angle_publ_flag
C7 N1 H1 126.2 . . ?
C7 N1 C11 107.7(3) . . ?
C11 N1 H1 126.2 . . ?
C13 N2 H2 122.1 . . ?
C13 N2 C15 115.8(3) . . ?
C15 N2 H2 122.1 . . ?
C16 N3 H3 124.2 . . ?
C16 N3 C18 111.6(3) . . ?
C18 N3 H3 124.2 . . ?
C5 C4 H4 120.1 . . ?
C5 C4 C9 119.9(4) . . ?
C9 C4 H4 120.1 . . ?
C4 C5 Cl1 118.2(3) . . ?
C6 C5 Cl1 118.8(4) . . ?
C6 C5 C4 123.0(3) . . ?
C5 C6 H6 121.6 . . ?
C5 C6 C7 116.8(4) . . ?
C7 C6 H6 121.6 . . ?
N1 C7 C6 129.4(4) . . ?
N1 C7 C8 108.6(3) . . ?
C6 C7 C8 121.9(3) . . ?
C7 C8 C10 105.9(3) . . ?
C9 C8 C7 118.7(3) . . ?
C9 C8 C10 135.4(3) . . ?
C4 C9 C8 119.7(4) . . ?
C4 C9 H9 120.2 . . ?
C8 C9 H9 120.2 . . ?
C8 C10 C15 130.0(3) . . ?
C11 C10 C8 107.3(3) . . ?
C11 C10 C15 122.6(3) . . ?
N1 C11 C12 123.8(3) . . ?
C10 C11 N1 110.5(3) . . ?
C10 C11 C12 125.7(3) . . ?
C11 C12 H12A 109.9 . . ?
C11 C12 H12B 109.9 . . ?
C11 C12 C13 109.0(3) . . ?
H12A C12 H12B 108.3 . . ?
C13 C12 H12A 109.9 . . ?
C13 C12 H12B 109.9 . . ?
N2 C13 C12 108.6(3) . . ?
N2 C13 C16 114.6(3) . . ?
N2 C13 C17 109.8(3) . . ?
C12 C13 C16 109.8(3) . . ?
C17 C13 C12 113.2(3) . . ?
C17 C13 C16 100.8(3) . . ?
H14A C14 H14B 109.5 . . ?
H14A C14 H14C 109.5 . . ?
H14B C14 H14C 109.5 . . ?
C15 C14 H14A 109.5 . . ?
C15 C14 H14B 109.5 . . ?
C15 C14 H14C 109.5 . . ?
N2 C15 C10 106.9(3) . . ?
N2 C15 C14 108.1(3) . . ?
N2 C15 H15 108.9 . . ?
C10 C15 C14 115.0(3) . . ?
C10 C15 H15 108.9 . . ?
C14 C15 H15 108.9 . . ?
O25 C16 N3 125.4(3) . . ?
O25 C16 C13 126.4(3) . . ?
N3 C16 C13 108.2(3) . . ?
C18 C17 C13 109.5(3) . . ?
C22 C17 C13 130.5(3) . . ?
C22 C17 C18 119.9(3) . . ?
C17 C18 N3 109.7(3) . . ?
C19 C18 N3 128.2(4) . . ?
C19 C18 C17 122.0(4) . . ?
C18 C19 H19 121.1 . . ?
C18 C19 C20 117.8(4) . . ?
C20 C19 H19 121.1 . . ?
C19 C20 H20 120.0 . . ?
C21 C20 C19 120.0(3) . . ?
C21 C20 H20 120.0 . . ?
C20 C21 Cl2 118.9(3) . . ?
C20 C21 C22 122.5(4) . . ?
C22 C21 Cl2 118.6(3) . . ?
C17 C22 H22 121.2 . . ?
C21 C22 C17 117.7(4) . . ?
C21 C22 H22 121.2 . . ?
C1 O0A H0A 109.5 . . ?
C1A O0A H0AA 109.5 . . ?
O0A C1 H1A 107.0 . . ?
O0A C1 C2 109.5(6) . . ?
O0A C1 C3 111.6(6) . . ?
C2 C1 H1A 107.0 . . ?
C2 C1 C3 114.4(7) . . ?
C3 C1 H1A 107.0 . . ?
O0A C1A H1AA 103.9 . . ?
O0A C1A C2 101.4(10) . . ?
C2 C1A H1AA 103.9 . . ?
C3 C1A O0A 122.2(10) . . ?
C3 C1A H1AA 103.9 . . ?
C3 C1A C2 119.3(9) . . ?
C1 C2 H2AA 109.5 . . ?
C1 C2 H2AB 109.5 . . ?
C1 C2 H2AC 109.5 . . ?
C1A C2 H2BD 109.5 . . ?
C1A C2 H2BE 109.5 . . ?
C1A C2 H2BF 109.5 . . ?
H2AA C2 H2AB 109.5 . . ?
H2AA C2 H2AC 109.5 . . ?
H2AB C2 H2AC 109.5 . . ?
H2BD C2 H2BE 109.5 . . ?
H2BD C2 H2BF 109.5 . . ?
H2BE C2 H2BF 109.5 . . ?
C1 C3 H3AA 109.5 . . ?
C1 C3 H3AB 109.5 . . ?
C1 C3 H3AC 109.5 . . ?
C1A C3 H3BD 109.5 . . ?
C1A C3 H3BE 109.5 . . ?
C1A C3 H3BF 109.5 . . ?
H3AA C3 H3AB 109.5 . . ?
H3AA C3 H3AC 109.5 . . ?
H3AB C3 H3AC 109.5 . . ?
H3BD C3 H3BE 109.5 . . ?
H3BD C3 H3BF 109.5 . . ?
H3BE C3 H3BF 109.5 . . ?

loop_
_geom_bond_atom_site_label_1
_geom_bond_atom_site_label_2
_geom_bond_distance
_geom_bond_site_symmetry_2
_geom_bond_publ_flag
Cl1 C5 1.745(4) . ?
Cl2 C21 1.747(4) . ?
O25 C16 1.214(4) . ?
N1 H1 0.8600 . ?
N1 C7 1.382(5) . ?
N1 C11 1.390(4) . ?
N2 H2 0.8600 . ?
N2 C13 1.472(5) . ?
N2 C15 1.489(5) . ?
N3 H3 0.8600 . ?
N3 C16 1.361(5) . ?
N3 C18 1.401(5) . ?
C4 H4 0.9300 . ?
C4 C5 1.385(7) . ?
C4 C9 1.386(6) . ?
C5 C6 1.371(6) . ?
C6 H6 0.9300 . ?
C6 C7 1.395(5) . ?
C7 C8 1.418(5) . ?
C8 C9 1.388(5) . ?
C8 C10 1.445(5) . ?
C9 H9 0.9300 . ?
C10 C11 1.357(5) . ?
C10 C15 1.504(5) . ?
C11 C12 1.494(5) . ?
C12 H12A 0.9700 . ?
C12 H12B 0.9700 . ?
C12 C13 1.534(5) . ?
C13 C16 1.560(5) . ?
C13 C17 1.513(5) . ?
C14 H14A 0.9600 . ?
C14 H14B 0.9600 . ?
C14 H14C 0.9600 . ?
C14 C15 1.512(5) . ?
C15 H15 0.9800 . ?
C17 C18 1.387(5) . ?
C17 C22 1.386(5) . ?
C18 C19 1.378(5) . ?
C19 H19 0.9300 . ?
C19 C20 1.389(7) . ?
C20 H20 0.9300 . ?
C20 C21 1.377(7) . ?
C21 C22 1.380(6) . ?
C22 H22 0.9300 . ?
O0A H0A 0.8200 . ?
O0A H0AA 0.8200 . ?
O0A C1 1.410(8) . ?
O0A C1A 1.448(14) . ?
C1 H1A 0.9800 . ?
C1 C2 1.462(10) . ?
C1 C3 1.514(11) . ?
C1A H1AA 0.9800 . ?
C1A C2 1.582(14) . ?
C1A C3 1.314(14) . ?
C2 H2AA 0.9600 . ?
C2 H2AB 0.9600 . ?
C2 H2AC 0.9600 . ?
C2 H2BD 0.9600 . ?
C2 H2BE 0.9600 . ?
C2 H2BF 0.9600 . ?
C3 H3AA 0.9600 . ?
C3 H3AB 0.9600 . ?
C3 H3AC 0.9600 . ?
C3 H3BD 0.9600 . ?
C3 H3BE 0.9600 . ?
C3 H3BF 0.9600 . ?

loop_
_geom_torsion_atom_site_label_1
_geom_torsion_atom_site_label_2
_geom_torsion_atom_site_label_3
_geom_torsion_atom_site_label_4
_geom_torsion
_geom_torsion_site_symmetry_1
_geom_torsion_site_symmetry_2
_geom_torsion_site_symmetry_3
_geom_torsion_site_symmetry_4
_geom_torsion_publ_flag
Cl1 C5 C6 C7 177.7(3) . . . . ?
Cl2 C21 C22 C17 -179.3(3) . . . . ?
N1 C7 C8 C9 177.4(3) . . . . ?
N1 C7 C8 C10 -0.8(4) . . . . ?
N1 C11 C12 C13 164.8(3) . . . . ?
N2 C13 C16 O25 -66.8(4) . . . . ?
N2 C13 C16 N3 113.2(3) . . . . ?
N2 C13 C17 C18 -116.6(3) . . . . ?
N2 C13 C17 C22 61.1(5) . . . . ?
N3 C18 C19 C20 179.4(4) . . . . ?
C4 C5 C6 C7 -1.6(7) . . . . ?
C5 C4 C9 C8 0.6(6) . . . . ?
C5 C6 C7 N1 -175.4(4) . . . . ?
C5 C6 C7 C8 1.1(6) . . . . ?
C6 C7 C8 C9 0.2(6) . . . . ?
C6 C7 C8 C10 -178.0(4) . . . . ?
C7 N1 C11 C10 0.3(4) . . . . ?
C7 N1 C11 C12 -178.4(3) . . . . ?
C7 C8 C9 C4 -1.0(6) . . . . ?
C7 C8 C10 C11 1.0(4) . . . . ?
C7 C8 C10 C15 179.9(4) . . . . ?
C8 C10 C11 N1 -0.8(4) . . . . ?
C8 C10 C11 C12 177.8(3) . . . . ?
C8 C10 C15 N2 166.3(3) . . . . ?
C8 C10 C15 C14 46.3(5) . . . . ?
C9 C4 C5 Cl1 -178.5(3) . . . . ?
C9 C4 C5 C6 0.7(7) . . . . ?
C9 C8 C10 C11 -176.7(4) . . . . ?
C9 C8 C10 C15 2.2(7) . . . . ?
C10 C8 C9 C4 176.5(4) . . . . ?
C10 C11 C12 C13 -13.6(5) . . . . ?
C11 N1 C7 C6 177.3(4) . . . . ?
C11 N1 C7 C8 0.4(4) . . . . ?
C11 C10 C15 N2 -15.0(5) . . . . ?
C11 C10 C15 C14 -134.9(4) . . . . ?
C11 C12 C13 N2 44.0(4) . . . . ?
C11 C12 C13 C16 -82.0(4) . . . . ?
C11 C12 C13 C17 166.3(3) . . . . ?
C12 C13 C16 O25 55.7(5) . . . . ?
C12 C13 C16 N3 -124.3(3) . . . . ?
C12 C13 C17 C18 121.8(3) . . . . ?
C12 C13 C17 C22 -60.5(5) . . . . ?
C13 N2 C15 C10 50.1(4) . . . . ?
C13 N2 C15 C14 174.4(3) . . . . ?
C13 C17 C18 N3 -3.2(4) . . . . ?
C13 C17 C18 C19 174.1(4) . . . . ?
C13 C17 C22 C21 -174.5(4) . . . . ?
C15 N2 C13 C12 -67.7(3) . . . . ?
C15 N2 C13 C16 55.4(4) . . . . ?
C15 N2 C13 C17 168.0(3) . . . . ?
C15 C10 C11 N1 -179.8(3) . . . . ?
C15 C10 C11 C12 -1.2(6) . . . . ?
C16 N3 C18 C17 -0.1(5) . . . . ?
C16 N3 C18 C19 -177.1(4) . . . . ?
C16 C13 C17 C18 4.6(4) . . . . ?
C16 C13 C17 C22 -177.6(4) . . . . ?
C17 C13 C16 O25 175.4(4) . . . . ?
C17 C13 C16 N3 -4.6(4) . . . . ?
C17 C18 C19 C20 2.7(7) . . . . ?
C18 N3 C16 O25 -176.9(4) . . . . ?
C18 N3 C16 C13 3.1(4) . . . . ?
C18 C17 C22 C21 3.1(6) . . . . ?
C18 C19 C20 C21 -0.8(7) . . . . ?
C19 C20 C21 Cl2 178.2(4) . . . . ?
C19 C20 C21 C22 0.1(7) . . . . ?
C20 C21 C22 C17 -1.2(7) . . . . ?
C22 C17 C18 N3 178.8(4) . . . . ?
C22 C17 C18 C19 -4.0(6) . . . . ?
O0A C1 C2 C1A 73.2(12) . . . . ?
O0A C1 C3 C1A -59.0(12) . . . . ?
O0A C1A C2 C1 -63.6(13) . . . . ?
O0A C1A C3 C1 66.5(16) . . . . ?
C1 O0A C1A C2 60.3(12) . . . . ?
C1 O0A C1A C3 -75.4(16) . . . . ?
C1A O0A C1 C2 -77.9(13) . . . . ?
C1A O0A C1 C3 49.8(12) . . . . ?
C2 C1 C3 C1A 66.1(13) . . . . ?
C2 C1A C3 C1 -61.9(14) . . . . ?
C3 C1 C2 C1A -53.0(11) . . . . ?
C3 C1A C2 C1 73.8(15) . . . . ?
